data_7703029
loop_
_publ_author_name
'Deka, Rajesh'
'Sarkar, Arup'
'Butcher, Ray J.'
'Junk, Peter C.'
'Turner, David R.'
'Deacon, Glen B.'
'Singh, Harkesh B.'

_publ_section_title
;
 Isolation of the novel example of a monomeric organotellurinic acid.
;
_journal_issue 4
_journal_name_full 'Dalton transactions (Cambridge, England : 2003)'
_journal_page_first 1173
_journal_page_last 1180
_journal_paper_doi 10.1039/c9dt04013g
_journal_volume 49
_journal_year 2020
_chemical_formula_moiety 'C11 H9 N O2 Te, 2(H2 O)'
_chemical_formula_sum 'C11 H13 N O4 Te'
_chemical_formula_weight 350.82
_space_group_crystal_system triclinic
_space_group_IT_number 2
_space_group_name_Hall '-P 1'
_space_group_name_H-M_alt 'P -1'
_atom_sites_solution_hydrogens mixed
_audit_creation_method SHELXL-2018/3
_audit_update_record
;
2019-08-02 deposited with the CCDC.	2019-12-20 downloaded from the CCDC.
;
_cell_angle_alpha 89.309(4)
_cell_angle_beta 74.711(5)
_cell_angle_gamma 83.026(4)
_cell_formula_units_Z 2
_cell_length_a 7.4274(5)
_cell_length_b 8.7073(4)
_cell_length_c 9.5745(6)
_cell_measurement_reflns_used 5266
_cell_measurement_temperature 100(2)
_cell_measurement_theta_max 31.3210
_cell_measurement_theta_min 2.3300
_cell_volume 592.74(6)
_computing_cell_refinement 'CrysAlisPro 1.171.39.46 (Rigaku OD, 2018)'
_computing_data_collection 'CrysAlisPro 1.171.39.46 (Rigaku OD, 2018)'
_computing_data_reduction 'CrysAlisPro 1.171.39.46 (Rigaku OD, 2018)'
_computing_molecular_graphics 'SHELXTL (Sheldrick, 2008)'
_computing_publication_material 'SHELXTL (Sheldrick, 2008)'
_computing_structure_refinement 'SHELXL-2018/3 (Sheldrick, 2018)'
_computing_structure_solution 'SHELXT (Sheldrick, 2015a)'
_diffrn_ambient_temperature 100(2)
_diffrn_measured_fraction_theta_full 0.995
_diffrn_measured_fraction_theta_max 0.883
_diffrn_measurement_device_type 'Rigaku Saturn 724 Dual Source CCD'
_diffrn_measurement_method '\w scans'
_diffrn_radiation_type MoK\a
_diffrn_radiation_wavelength 0.71073
_diffrn_reflns_av_R_equivalents 0.0510
_diffrn_reflns_av_unetI/netI 0.0485
_diffrn_reflns_Laue_measured_fraction_full 0.995
_diffrn_reflns_Laue_measured_fraction_max 0.883
_diffrn_reflns_limit_h_max 8
_diffrn_reflns_limit_h_min -10
_diffrn_reflns_limit_k_max 12
_diffrn_reflns_limit_k_min -11
_diffrn_reflns_limit_l_max 12
_diffrn_reflns_limit_l_min -13
_diffrn_reflns_number 3377
_diffrn_reflns_point_group_measured_fraction_full 0.995
_diffrn_reflns_point_group_measured_fraction_max 0.883
_diffrn_reflns_theta_full 25.242
_diffrn_reflns_theta_max 31.119
_diffrn_reflns_theta_min 2.206
_diffrn_source 'fine-focus sealed X-ray tube'
_exptl_absorpt_coefficient_mu 2.512
_exptl_absorpt_correction_T_max 1.00000
_exptl_absorpt_correction_T_min 0.52554
_exptl_absorpt_correction_type multi-scan
_exptl_absorpt_process_details
;
The symmetry employed for this shelxl refinement is uniquely defined
by the following loop, which should always be used as a source of
symmetry information in preference to the above space-group names.
They are only intended as comments.
;
_exptl_crystal_colour colorless
_exptl_crystal_density_diffrn 1.966
_exptl_crystal_description block
_exptl_crystal_F_000 340
_exptl_crystal_size_max 0.12
_exptl_crystal_size_mid 0.08
_exptl_crystal_size_min 0.06
_refine_diff_density_max 1.876
_refine_diff_density_min -1.736
_refine_diff_density_rms 0.220
_refine_ls_extinction_method none
_refine_ls_goodness_of_fit_ref 1.060
_refine_ls_hydrogen_treatment mixed
_refine_ls_matrix_type full
_refine_ls_number_parameters 189
_refine_ls_number_reflns 3377
_refine_ls_number_restraints 16
_refine_ls_restrained_S_all 1.058
_refine_ls_R_factor_all 0.0380
_refine_ls_R_factor_gt 0.0311
_refine_ls_shift/su_max 0.001
_refine_ls_shift/su_mean 0.000
_refine_ls_structure_factor_coef Fsqd
_refine_ls_weighting_details 'w=1/[\s^2^(Fo^2^)+(0.0327P)^2^+0.8611P] where P=(Fo^2^+2Fc^2^)/3'
_refine_ls_weighting_scheme calc
_refine_ls_wR_factor_gt 0.0707
_refine_ls_wR_factor_ref 0.0732
_reflns_Friedel_coverage 0.000
_reflns_number_gt 3189
_reflns_number_total 3377
_reflns_threshold_expression 'I > 2\s(I)'
_cod_data_source_file c9dt04013g2.cif
_cod_data_source_block shelx
_cod_depositor_comments 'Adding full bibliography for 7703029--7703033.cif.'
_cod_database_code 7703029
_shelx_shelxl_version_number 2018/3
_shelx_space_group_comment
;
The symmetry employed for this shelxl refinement is uniquely defined
by the following loop, which should always be used as a source of
symmetry information in preference to the above space-group names.
They are only intended as comments.
;

loop_
_space_group_symop_operation_xyz
'x, y, z'
'-x, -y, -z'

loop_
_atom_site_label
_atom_site_type_symbol
_atom_site_fract_x
_atom_site_fract_y
_atom_site_fract_z
_atom_site_U_iso_or_equiv
_atom_site_adp_type
_atom_site_occupancy
_atom_site_site_symmetry_order
_atom_site_calc_flag
_atom_site_refinement_flags_posn
_atom_site_refinement_flags_adp
_atom_site_refinement_flags_occupancy
_atom_site_disorder_assembly
_atom_site_disorder_group
Te Te 0.80732(2) 0.84754(2) 0.46511(2) 0.01748(7) Uani 1 1 d . . . . .
O1 O 0.6552(3) 0.8935(3) 0.3436(2) 0.0242(4) Uani 1 1 d . . . . .
O2 O 0.7041(3) 1.0273(3) 0.5963(2) 0.0242(4) Uani 1 1 d . . . . .
H2O H 0.586593 1.041304 0.611429 0.064(17) Uiso 1 1 calc R . . . .
N1 N 0.8867(3) 0.5944(3) 0.3505(2) 0.0174(5) Uani 1 1 d . . . . .
C1 C 0.6593(4) 0.6930(3) 0.6135(3) 0.0153(5) Uani 1 1 d . . . . .
C2 C 0.5494(4) 0.7467(4) 0.7486(3) 0.0200(5) Uani 1 1 d . . . . .
H2A H 0.535873 0.853366 0.774108 0.024 Uiso 1 1 calc R U . . .
C3 C 0.4591(4) 0.6428(4) 0.8468(3) 0.0236(6) Uani 1 1 d . . . . .
H3A H 0.382650 0.678691 0.939268 0.028 Uiso 1 1 calc R U . . .
C4 C 0.4808(4) 0.4876(4) 0.8094(3) 0.0220(6) Uani 1 1 d . . . . .
H4A H 0.419644 0.417076 0.876671 0.026 Uiso 1 1 calc R U . . .
C5 C 0.5907(4) 0.4340(3) 0.6750(3) 0.0198(5) Uani 1 1 d . . . . .
H5A H 0.604075 0.327193 0.650165 0.024 Uiso 1 1 calc R U . . .
C6 C 0.6820(4) 0.5360(3) 0.5758(3) 0.0154(5) Uani 1 1 d . . . . .
C7 C 0.8031(4) 0.4825(3) 0.4314(3) 0.0152(5) Uani 1 1 d . . . . .
C8 C 0.8326(4) 0.3305(3) 0.3804(3) 0.0201(5) Uani 1 1 d . . . . .
H8A H 0.772966 0.252198 0.438197 0.024 Uiso 1 1 calc R U . . .
C9 C 0.9507(5) 0.2953(4) 0.2436(3) 0.0240(6) Uani 1 1 d . . . . .
H9A H 0.972208 0.192106 0.206443 0.029 Uiso 1 1 calc R U . . .
C10 C 1.0377(4) 0.4108(4) 0.1608(3) 0.0253(6) Uani 1 1 d . . . . .
H10A H 1.119525 0.388079 0.066967 0.030 Uiso 1 1 calc R U . . .
C11 C 1.0024(4) 0.5590(4) 0.2178(3) 0.0212(6) Uani 1 1 d . . . . .
H11A H 1.061385 0.638899 0.161982 0.025 Uiso 1 1 calc R U . . .
O1W O 0.7709(6) 1.1045(4) 0.8672(3) 0.0535(9) Uani 1 1 d DG . . . .
H1W1 H 0.760(8) 1.068(5) 0.793(3) 0.066(18) Uiso 1 1 d D . . . .
H1W2 H 0.776(6) 1.033(4) 0.921(4) 0.063(18) Uiso 1 1 d D . . . .
O2WA O 0.6599(7) 0.8650(6) 0.0604(5) 0.0334(13) Uani 0.524(7) 1 d D U P A 1
H2W1 H 0.547(4) 0.857(12) 0.085(8) 0.050 Uiso 0.524(7) 1 d D U P A 1
H2W2 H 0.688(11) 0.870(12) 0.137(5) 0.050 Uiso 0.524(7) 1 d D U P A 1
O2WB O 0.8557(8) 0.9103(7) 0.0585(5) 0.0342(14) Uani 0.476(7) 1 d D U P A 2
H2W3 H 0.790(10) 0.917(13) 0.142(4) 0.051 Uiso 0.476(7) 1 d D U P A 2
H2W4 H 0.964(5) 0.905(11) 0.067(9) 0.051 Uiso 0.476(7) 1 d D U P A 2

loop_
_atom_site_aniso_label
_atom_site_aniso_U_11
_atom_site_aniso_U_22
_atom_site_aniso_U_33
_atom_site_aniso_U_23
_atom_site_aniso_U_13
_atom_site_aniso_U_12
Te 0.01764(10) 0.01776(10) 0.01829(10) 0.00407(7) -0.00564(7) -0.00547(7)
O1 0.0250(11) 0.0301(12) 0.0173(10) 0.0048(8) -0.0081(8) 0.0033(9)
O2 0.0261(12) 0.0205(11) 0.0268(11) -0.0036(8) -0.0075(9) -0.0046(9)
N1 0.0153(11) 0.0226(12) 0.0134(10) 0.0042(9) -0.0028(8) -0.0013(9)
C1 0.0163(12) 0.0172(12) 0.0129(11) 0.0033(9) -0.0046(9) -0.0029(10)
C2 0.0201(14) 0.0224(14) 0.0162(12) 0.0005(10) -0.0042(10) 0.0017(11)
C3 0.0225(14) 0.0336(17) 0.0127(12) 0.0029(11) -0.0028(10) 0.0003(12)
C4 0.0186(14) 0.0286(15) 0.0185(13) 0.0096(11) -0.0044(10) -0.0039(11)
C5 0.0193(13) 0.0191(13) 0.0208(13) 0.0037(10) -0.0043(10) -0.0039(10)
C6 0.0145(12) 0.0198(13) 0.0125(11) 0.0032(9) -0.0047(9) -0.0024(10)
C7 0.0143(12) 0.0184(12) 0.0139(11) 0.0022(9) -0.0064(9) -0.0004(9)
C8 0.0214(14) 0.0210(14) 0.0189(13) 0.0005(10) -0.0079(11) -0.0008(11)
C9 0.0267(15) 0.0233(15) 0.0215(14) -0.0046(11) -0.0087(12) 0.0044(12)
C10 0.0220(15) 0.0343(17) 0.0177(14) -0.0011(12) -0.0046(11) 0.0025(12)
C11 0.0182(13) 0.0295(15) 0.0140(12) 0.0037(11) -0.0019(10) -0.0009(11)
O1W 0.086(3) 0.052(2) 0.0284(15) -0.0016(14) -0.0148(16) -0.0321(19)
O2WA 0.040(3) 0.039(3) 0.020(2) -0.0022(19) -0.0073(19) -0.004(2)
O2WB 0.037(3) 0.045(3) 0.019(2) 0.003(2) -0.009(2) 0.002(2)

loop_
_atom_type_symbol
_atom_type_description
_atom_type_scat_dispersion_real
_atom_type_scat_dispersion_imag
_atom_type_scat_source
C C 0.0033 0.0016 'International Tables Vol C Tables 4.2.6.8 and 6.1.1.4'
H H 0.0000 0.0000 'International Tables Vol C Tables 4.2.6.8 and 6.1.1.4'
N N 0.0061 0.0033 'International Tables Vol C Tables 4.2.6.8 and 6.1.1.4'
O O 0.0106 0.0060 'International Tables Vol C Tables 4.2.6.8 and 6.1.1.4'
Te Te -0.5308 1.6751 'International Tables Vol C Tables 4.2.6.8 and 6.1.1.4'

loop_
_geom_angle_atom_site_label_1
_geom_angle_atom_site_label_2
_geom_angle_atom_site_label_3
_geom_angle
O1 Te O2 95.98(10)
O1 Te C1 102.99(10)
O2 Te C1 92.87(10)
O1 Te N1 87.00(9)
O2 Te N1 166.12(9)
C1 Te N1 73.26(9)
Te O2 H2O 109.5
C7 N1 C11 119.8(3)
C7 N1 Te 114.04(18)
C11 N1 Te 126.2(2)
C2 C1 C6 120.6(2)
C2 C1 Te 120.1(2)
C6 C1 Te 119.13(19)
C1 C2 C3 119.5(3)
C1 C2 H2A 120.3
C3 C2 H2A 120.3
C4 C3 C2 119.9(3)
C4 C3 H3A 120.0
C2 C3 H3A 120.0
C5 C4 C3 120.6(3)
C5 C4 H4A 119.7
C3 C4 H4A 119.7
C4 C5 C6 120.3(3)
C4 C5 H5A 119.9
C6 C5 H5A 119.9
C5 C6 C1 119.1(3)
C5 C6 C7 121.8(3)
C1 C6 C7 119.1(2)
N1 C7 C8 121.2(3)
N1 C7 C6 114.4(2)
C8 C7 C6 124.3(3)
C9 C8 C7 118.7(3)
C9 C8 H8A 120.7
C7 C8 H8A 120.7
C8 C9 C10 120.0(3)
C8 C9 H9A 120.0
C10 C9 H9A 120.0
C11 C10 C9 118.4(3)
C11 C10 H10A 120.8
C9 C10 H10A 120.8
N1 C11 C10 122.0(3)
N1 C11 H11A 119.0
C10 C11 H11A 119.0
H1W1 O1W H1W2 106(3)
H2W1 O2WA H2W2 104(3)
H2W3 O2WB H2W4 104(3)

loop_
_geom_bond_atom_site_label_1
_geom_bond_atom_site_label_2
_geom_bond_distance
Te O1 1.834(2)
Te O2 1.966(2)
Te C1 2.128(3)
Te N1 2.411(3)
O2 H2O 0.8400
N1 C7 1.345(3)
N1 C11 1.348(4)
C1 C2 1.387(4)
C1 C6 1.396(4)
C2 C3 1.396(4)
C2 H2A 0.9500
C3 C4 1.381(5)
C3 H3A 0.9500
C4 C5 1.381(4)
C4 H4A 0.9500
C5 C6 1.391(4)
C5 H5A 0.9500
C6 C7 1.482(4)
C7 C8 1.388(4)
C8 C9 1.385(4)
C8 H8A 0.9500
C9 C10 1.388(5)
C9 H9A 0.9500
C10 C11 1.375(5)
C10 H10A 0.9500
C11 H11A 0.9500
O1W H1W1 0.810(19)
O1W H1W2 0.806(19)
O2WA H2W1 0.82(2)
O2WA H2W2 0.82(2)
O2WB H2W3 0.82(2)
O2WB H2W4 0.825(19)

loop_
_geom_hbond_atom_site_label_D
_geom_hbond_atom_site_label_H
_geom_hbond_atom_site_label_A
_geom_hbond_distance_DH
_geom_hbond_distance_HA
_geom_hbond_distance_DA
_geom_hbond_angle_DHA
_geom_hbond_site_symmetry_A
_geom_hbond_publ_flag
O2 H2O O1 0.84 1.76 2.585(3) 168.7 2_676 yes
C8 H8A O2 0.95 2.48 3.405(4) 164.5 1_545 yes
O1W H1W1 O2 0.810(19) 2.08(2) 2.868(4) 166(5) . yes
O1W H1W2 O2WA^a 0.806(19) 2.08(2) 2.823(6) 154(4) 1_556 yes
O1W H1W2 O2WB^b 0.806(19) 1.86(2) 2.624(6) 158(4) 1_556 yes
O2WA^a H2W1^a O1W 0.82(2) 2.27(3) 3.069(7) 166(10) 2_676 yes
O2WA^a H2W2^a O1 0.82(2) 1.94(4) 2.717(5) 159(8) . yes
O2WB^b H2W3^b O1 0.82(2) 1.94(3) 2.755(6) 169(11) . yes
O2WB^b H2W4^b O1W 0.825(19) 2.21(3) 3.027(7) 170(8) 2_776 yes
O2WB^b H2W4^b O2WB^b 0.825(19) 2.33(8) 2.792(12) 116(8) 2_775 yes

loop_
_geom_torsion_atom_site_label_1
_geom_torsion_atom_site_label_2
_geom_torsion_atom_site_label_3
_geom_torsion_atom_site_label_4
_geom_torsion
C6 C1 C2 C3 -0.9(4)
Te C1 C2 C3 -177.5(2)
C1 C2 C3 C4 0.6(4)
C2 C3 C4 C5 -0.3(5)
C3 C4 C5 C6 0.4(4)
C4 C5 C6 C1 -0.7(4)
C4 C5 C6 C7 179.2(3)
C2 C1 C6 C5 0.9(4)
Te C1 C6 C5 177.6(2)
C2 C1 C6 C7 -178.9(2)
Te C1 C6 C7 -2.3(3)
C11 N1 C7 C8 -0.4(4)
Te N1 C7 C8 179.3(2)
C11 N1 C7 C6 179.0(2)
Te N1 C7 C6 -1.2(3)
C5 C6 C7 N1 -177.6(3)
C1 C6 C7 N1 2.3(4)
C5 C6 C7 C8 1.8(4)
C1 C6 C7 C8 -178.3(3)
N1 C7 C8 C9 0.0(4)
C6 C7 C8 C9 -179.4(3)
C7 C8 C9 C10 0.4(4)
C8 C9 C10 C11 -0.3(5)
C7 N1 C11 C10 0.5(4)
Te N1 C11 C10 -179.3(2)
C9 C10 C11 N1 -0.1(5)
